data_7721086
loop_
_publ_author_name
'Wang, Shi-Qiang'
'Darwish, Shaza'
'Xu, Shan'
'Wang, Rong'
'Zaworotko, Michael J.'

_publ_section_title
;
 Aromatic guest-induced layer expansion and phase switching in a 2D square
 lattice coordination network.
;
_journal_issue 20
_journal_name_full 'Dalton transactions (Cambridge, England : 2003)'
_journal_page_first 8033
_journal_page_last 8039
_journal_paper_doi 10.1039/d6dt00929h
_journal_volume 55
_journal_year 2026
_chemical_formula_moiety 'C22 H16 Co N6 S2, 3(C9 H12)'
_chemical_formula_sum 'C49 H52 Co N6 S2'
_chemical_formula_weight 848.01
_chemical_name_common sql-1-Co-NCS?3TMB
_space_group_crystal_system triclinic
_space_group_IT_number 2
_space_group_name_Hall '-P 1'
_space_group_name_H-M_alt 'P -1'
_atom_sites_solution_hydrogens geom
_audit_creation_date 2024-09-23
_audit_creation_method
;
Olex2 1.5
(compiled 2024.02.16 svn.r378c4104 for OlexSys, GUI svn.r6928)
;
_audit_update_record
;
2026-04-06 deposited with the CCDC.	2026-05-04 downloaded from the CCDC.
;
_cell_angle_alpha 77.040(2)
_cell_angle_beta 86.422(2)
_cell_angle_gamma 88.358(2)
_cell_formula_units_Z 2
_cell_length_a 11.4865(5)
_cell_length_b 11.5252(6)
_cell_length_c 17.5412(9)
_cell_measurement_reflns_used 3462
_cell_measurement_temperature 100(2)
_cell_measurement_theta_max 27.19
_cell_measurement_theta_min 2.66
_cell_volume 2258.36(19)
_computing_cell_refinement 'SAINT V8.38A (?, 2016)'
_computing_data_reduction 'SAINT V8.38A (?, 2016)'
_computing_molecular_graphics 'Olex2 1.5 (Dolomanov et al., 2009)'
_computing_publication_material 'Olex2 1.5 (Dolomanov et al., 2009)'
_computing_structure_refinement 'SHELXL 2018/3 (Sheldrick, 2015)'
_computing_structure_solution 'XT (Sheldrick, 2015)'
_diffrn_ambient_temperature 100.00
_diffrn_detector_area_resol_mean 7.9
_diffrn_detector_type 'CCD area detector'
_diffrn_measured_fraction_theta_full 0.991
_diffrn_measured_fraction_theta_max 0.992
_diffrn_measurement_device 'three-circle diffractometer'
_diffrn_measurement_device_type 'Bruker APEX-II CCD'
_diffrn_measurement_method '\f and \w scans'
_diffrn_radiation_type MoK\a
_diffrn_radiation_wavelength 0.71073
_diffrn_reflns_av_R_equivalents 0.0735
_diffrn_reflns_av_unetI/netI 0.1468
_diffrn_reflns_Laue_measured_fraction_full 0.991
_diffrn_reflns_Laue_measured_fraction_max 0.992
_diffrn_reflns_limit_h_max 14
_diffrn_reflns_limit_h_min -14
_diffrn_reflns_limit_k_max 14
_diffrn_reflns_limit_k_min -14
_diffrn_reflns_limit_l_max 22
_diffrn_reflns_limit_l_min -22
_diffrn_reflns_number 22291
_diffrn_reflns_point_group_measured_fraction_full 0.991
_diffrn_reflns_point_group_measured_fraction_max 0.992
_diffrn_reflns_theta_full 25.242
_diffrn_reflns_theta_max 26.999
_diffrn_reflns_theta_min 2.520
_diffrn_standards_number 0
_exptl_absorpt_coefficient_mu 0.513
_exptl_absorpt_correction_T_max 0.945
_exptl_absorpt_correction_T_min 0.926
_exptl_absorpt_correction_type none
_exptl_absorpt_process_details
;
SADABS-2016/2 (Bruker,2016/2) was used for absorption correction.
wR2(int) was 0.0235 before and 0.0170 after correction.
The Ratio of minimum to maximum transmission is 0.8374.
The \l/2 correction factor is Not present.
;
_exptl_crystal_colour red
_exptl_crystal_colour_primary red
_exptl_crystal_density_diffrn 1.247
_exptl_crystal_description block
_exptl_crystal_F_000 894
_exptl_crystal_size_max 0.15
_exptl_crystal_size_mid 0.13
_exptl_crystal_size_min 0.11
_refine_diff_density_max 2.079
_refine_diff_density_min -1.976
_refine_diff_density_rms 0.102
_refine_ls_extinction_method none
_refine_ls_goodness_of_fit_ref 1.006
_refine_ls_hydrogen_treatment constr
_refine_ls_matrix_type full
_refine_ls_number_parameters 520
_refine_ls_number_reflns 9792
_refine_ls_number_restraints 60
_refine_ls_restrained_S_all 1.274
_refine_ls_R_factor_all 0.1535
_refine_ls_R_factor_gt 0.0720
_refine_ls_shift/su_max 0.001
_refine_ls_shift/su_mean 0.000
_refine_ls_structure_factor_coef Fsqd
_refine_ls_weighting_details 'w=1/[\s^2^(Fo^2^)+(0.0814P)^2^] where P=(Fo^2^+2Fc^2^)/3'
_refine_ls_weighting_scheme calc
_refine_ls_wR_factor_gt 0.1582
_refine_ls_wR_factor_ref 0.1818
_reflns_Friedel_coverage 0.000
_reflns_number_gt 5209
_reflns_number_total 9792
_reflns_threshold_expression 'I > 2\s(I)'
_cod_data_source_file d6dt00929h2.cif
_cod_data_source_block sql-1-Co-NCS-3TMB
_cod_database_code 7721086
_shelx_shelxl_version_number 2018/3
_shelx_space_group_comment
;
The symmetry employed for this shelxl refinement is uniquely defined
by the following loop, which should always be used as a source of
symmetry information in preference to the above space-group names.
They are only intended as comments.
;
_shelx_estimated_absorpt_t_max 0.946
_shelx_estimated_absorpt_t_min 0.927
_olex2_refinement_description
;
1. Fixed Uiso
 At 1.2 times of:
  All C(H) groups
 At 1.5 times of:
  All C(H,H,H) groups
2. Uiso/Uaniso restraints and constraints
Uanis(S003) \\sim Ueq, Uanis(C01M) \\sim Ueq, Uanis(C01K) \\sim Ueq,
Uanis(C01L) \\sim Ueq: with sigma of 0.1 and sigma for terminal atoms of 0.2
Uanis(S003) \\sim Ueq, Uanis(C01L) \\sim Ueq, Uanis(C01K) \\sim Ueq,
Uanis(C01M) \\sim Ueq: with sigma of 0.01 and sigma for terminal atoms of 0.02
Uanis(S003) \\sim Ueq: with sigma of 0.001 and sigma for terminal atoms of 0.002
Uanis(C01F) \\sim Ueq, Uanis(C01H) \\sim Ueq, Uanis(C01C) \\sim Ueq,
Uanis(C015) \\sim Ueq, Uanis(C01B) \\sim Ueq, Uanis(C01G) \\sim Ueq: with sigma
of 0.01 and sigma for terminal atoms of 0.02
3.a Aromatic/amide H refined with riding coordinates:
 C00A(H00A), C00E(H00E), C00F(H00F), C00G(H00G), C00H(H00H), C00I(H00I),
 C00J(H00J), C00M(H00M), C00N(H00N), C00O(H00O), C00P(H00P), C00Q(H00Q),
 C00R(H00R), C00S(H00S), C00U(H00U), C00V(H00V), C00X(H00X), C00Y(H00Y),
 C011(H011), C012(H012), C014(H014), C018(H018), C01F(H01S), C01B(H01T),
 C01C(H01U)
3.b Fitted hexagon refined as free rotating group:
 C01H(C01F,C01G,C01B,C015,C01C)
3.c Idealised Me refined as rotating group:
 C017(H01A,H01B,H01C), C01A(H01J,H01K,H01L), C01D(H01M,H01N,H01O), C01E(H01D,
 H01E,H01F), C01I(H01P,H01Q,H01R), C01J(H01G,H01H,H01I), C01K(H01V,H01W,H01X),
 C01L(H01Y,H,HA), C01M(H01Z,HB,HC)
;
_olex2_submission_special_instructions 'No special instructions were received'

loop_
_space_group_symop_operation_xyz
'x, y, z'
'-x, -y, -z'

loop_
_atom_site_label
_atom_site_type_symbol
_atom_site_fract_x
_atom_site_fract_y
_atom_site_fract_z
_atom_site_U_iso_or_equiv
_atom_site_adp_type
_atom_site_occupancy
_atom_site_site_symmetry_order
_atom_site_calc_flag
_atom_site_refinement_flags_posn
_atom_site_refinement_flags_adp
_atom_site_refinement_flags_occupancy
_atom_site_disorder_assembly
_atom_site_disorder_group
Co01 Co 0.41452(4) 0.78474(5) 0.74289(3) 0.01249(16) Uani 1 1 d . . . . .
S002 S 0.33760(13) 0.89148(15) 0.47234(8) 0.0467(4) Uani 1 1 d . . . . .
S003 S 0.36122(18) 0.6870(3) 1.02495(9) 0.1037(7) Uani 1 1 d . U . A 1
N004 N 0.6059(3) 0.7811(3) 0.74153(19) 0.0130(7) Uani 1 1 d . . . . .
N005 N 0.4010(3) 0.7408(3) 0.8640(2) 0.0151(7) Uani 1 1 d . . . . .
N006 N 0.4195(3) 0.8209(3) 0.6221(2) 0.0161(8) Uani 1 1 d . . . . .
N007 N 0.4107(3) 0.5939(3) 0.74465(19) 0.0138(7) Uani 1 1 d . . . . .
N008 N 0.4158(3) -0.0224(3) 0.7425(2) 0.0139(7) Uani 1 1 d . . . . .
N009 N 1.2232(3) 0.7907(3) 0.7404(2) 0.0166(8) Uani 1 1 d . . . . .
C00A C 0.6707(3) 0.8020(4) 0.6743(2) 0.0170(9) Uani 1 1 d . . . . .
H00A H 0.632295 0.816137 0.626548 0.020 Uiso 1 1 calc R U . . .
C00B C 0.4173(3) 0.2208(3) 0.7442(2) 0.0128(9) Uani 1 1 d . . . . .
C00C C 0.8493(3) 0.7846(3) 0.7388(2) 0.0153(9) Uani 1 1 d . . . . .
C00D C 0.9791(3) 0.7859(4) 0.7390(2) 0.0158(9) Uani 1 1 d . . . . .
C00E C 0.3564(3) 0.4327(4) 0.6891(2) 0.0169(9) Uani 1 1 d . . . . .
H00E H 0.316730 0.407899 0.649711 0.020 Uiso 1 1 calc R U . . .
C00F C 1.1654(3) 0.8628(4) 0.6840(3) 0.0186(9) Uani 1 1 d . . . . .
H00F H 1.208796 0.916192 0.643871 0.022 Uiso 1 1 calc R U . . .
C00G C 0.4654(3) 0.5123(4) 0.7992(2) 0.0186(9) Uani 1 1 d . . . . .
H00G H 0.503372 0.539732 0.838254 0.022 Uiso 1 1 calc R U . . .
C00H C 0.4210(3) 0.0622(4) 0.6762(3) 0.0176(9) Uani 1 1 d . . . . .
H00H H 0.425766 0.038065 0.627775 0.021 Uiso 1 1 calc R U . . .
C00I C 0.4146(3) 0.1332(4) 0.8133(2) 0.0180(9) Uani 1 1 d . . . . .
H00I H 0.413415 0.154639 0.862613 0.022 Uiso 1 1 calc R U . . .
C00J C 0.7914(3) 0.8040(4) 0.6707(2) 0.0175(9) Uani 1 1 d . . . . .
H00J H 0.834034 0.818827 0.621394 0.021 Uiso 1 1 calc R U . . .
C00K C 0.4141(3) 0.3497(3) 0.7447(2) 0.0138(9) Uani 1 1 d . . . . .
C00L C 0.3872(4) 0.8497(4) 0.5588(3) 0.0190(9) Uani 1 1 d . . . . .
C00M C 1.0386(3) 0.7106(4) 0.7973(3) 0.0214(10) Uani 1 1 d . . . . .
H00M H 0.997358 0.655584 0.837761 0.026 Uiso 1 1 calc R U . . .
C00N C 0.3571(3) 0.5509(4) 0.6916(2) 0.0152(9) Uani 1 1 d . . . . .
H00N H 0.316781 0.605802 0.653014 0.018 Uiso 1 1 calc R U . . .
C00O C 1.1583(3) 0.7167(4) 0.7957(3) 0.0195(9) Uani 1 1 d . . . . .
H00O H 1.197483 0.665062 0.836444 0.023 Uiso 1 1 calc R U . . .
C00P C 0.4138(4) 0.0153(4) 0.8095(3) 0.0194(9) Uani 1 1 d . . . . .
H00P H 0.411598 -0.043005 0.857402 0.023 Uiso 1 1 calc R U . . .
C00Q C 1.0452(3) 0.8629(4) 0.6817(3) 0.0202(10) Uani 1 1 d . . . . .
H00Q H 1.007933 0.915997 0.640630 0.024 Uiso 1 1 calc R U . . .
C00R C 0.4200(3) 0.1826(4) 0.6743(2) 0.0177(9) Uani 1 1 d . . . . .
H00R H 0.421047 0.239020 0.625593 0.021 Uiso 1 1 calc R U . . .
C00S C 0.4693(3) 0.3932(4) 0.8015(2) 0.0177(9) Uani 1 1 d . . . . .
H00S H 0.509121 0.340093 0.841259 0.021 Uiso 1 1 calc R U . . .
C00T C 0.8110(4) 0.1667(4) 0.7512(3) 0.0228(10) Uani 1 1 d . . . . .
C00U C 0.6630(3) 0.7608(4) 0.8079(2) 0.0193(9) Uani 1 1 d . . . . .
H00U H 0.618604 0.744901 0.856590 0.023 Uiso 1 1 calc R U . . .
C00V C 0.7823(3) 0.7621(4) 0.8088(3) 0.0207(10) Uani 1 1 d . . . . .
H00V H 0.818846 0.747563 0.857183 0.025 Uiso 1 1 calc R U . . .
C00W C 0.3850(4) 0.7179(4) 0.9311(3) 0.0254(11) Uani 1 1 d . . . . .
C00X C 0.9079(4) 0.6190(4) 0.4160(3) 0.0245(10) Uani 1 1 d . . . . .
H00X H 0.971907 0.647546 0.380494 0.029 Uiso 1 1 calc R U . . .
C00Y C 0.7742(4) 0.2789(4) 0.7605(3) 0.0266(11) Uani 1 1 d . . . . .
H00Y H 0.695898 0.303411 0.750696 0.032 Uiso 1 1 calc R U . . .
C00Z C 0.8850(4) 0.4974(4) 0.4353(3) 0.0263(11) Uani 1 1 d . . . . .
C010 C 0.8387(4) 0.6991(4) 0.4478(3) 0.0291(11) Uani 1 1 d . . . . .
C011 C 0.9258(4) 0.1320(5) 0.7663(3) 0.0297(12) Uani 1 1 d . . . . .
H011 H 0.952678 0.055243 0.761321 0.036 Uiso 1 1 calc R U . . .
C012 C 0.7917(4) 0.4576(4) 0.4875(3) 0.0313(12) Uani 1 1 d . . . . .
H012 H 0.775516 0.374939 0.501597 0.038 Uiso 1 1 calc R U . . .
C013 C 0.7213(4) 0.5364(5) 0.5196(3) 0.0343(12) Uani 1 1 d . . . . .
C014 C 0.7457(4) 0.6566(5) 0.4984(3) 0.0344(13) Uani 1 1 d . . . . .
H014 H 0.696896 0.711132 0.519296 0.041 Uiso 1 1 calc R U . . .
C016 C 0.8478(5) 0.3562(4) 0.7837(3) 0.0355(12) Uani 1 1 d . . . . .
C017 C 0.7288(4) 0.0851(4) 0.7265(3) 0.0381(13) Uani 1 1 d . . . . .
H01A H 0.713582 0.016015 0.769708 0.057 Uiso 1 1 calc R U . . .
H01B H 0.763892 0.058302 0.680908 0.057 Uiso 1 1 calc R U . . .
H01C H 0.655358 0.127704 0.712697 0.057 Uiso 1 1 calc R U . . .
C018 C 0.9604(4) 0.3190(6) 0.7973(3) 0.0456(15) Uani 1 1 d . . . . .
H018 H 1.012034 0.370936 0.813163 0.055 Uiso 1 1 calc R U . . .
C019 C 1.0016(4) 0.2088(6) 0.7888(3) 0.0413(15) Uani 1 1 d . . . . .
C01A C 0.9600(5) 0.4139(5) 0.3977(3) 0.0484(16) Uani 1 1 d . . . . .
H01J H 0.940716 0.423531 0.342979 0.073 Uiso 1 1 calc R U . . .
H01K H 0.945723 0.331581 0.425981 0.073 Uiso 1 1 calc R U . . .
H01L H 1.042421 0.432197 0.399701 0.073 Uiso 1 1 calc R U . . .
C01D C 0.8671(6) 0.8296(5) 0.4277(4) 0.0551(17) Uani 1 1 d . . . . .
H01M H 0.944252 0.840691 0.445715 0.083 Uiso 1 1 calc R U . . .
H01N H 0.808340 0.873472 0.453447 0.083 Uiso 1 1 calc R U . . .
H01O H 0.867309 0.859637 0.370795 0.083 Uiso 1 1 calc R U . . .
C01E C 0.8038(6) 0.4767(5) 0.7936(4) 0.0588(18) Uani 1 1 d . . . . .
H01D H 0.734865 0.499580 0.763113 0.088 Uiso 1 1 calc R U . . .
H01E H 0.864960 0.535601 0.774924 0.088 Uiso 1 1 calc R U . . .
H01F H 0.783051 0.473146 0.849070 0.088 Uiso 1 1 calc R U . . .
C01H C 0.8202(5) 0.6773(3) 1.0217(2) 0.065(2) Uani 1 1 d G U . . .
C01F C 0.9343(4) 0.7141(4) 1.0011(2) 0.070(2) Uani 1 1 d G U . . .
H01S H 0.997037 0.658305 1.010818 0.084 Uiso 1 1 calc R U . . .
C01G C 0.9565(2) 0.8328(4) 0.9664(2) 0.0618(19) Uani 1 1 d G U . . .
C01B C 0.8647(3) 0.9145(3) 0.9522(2) 0.0502(16) Uani 1 1 d G U . . .
H01T H 0.879888 0.995522 0.928477 0.060 Uiso 1 1 calc R U . . .
C015 C 0.7506(3) 0.8776(3) 0.9728(2) 0.0375(13) Uani 1 1 d G U . . .
C01C C 0.7284(3) 0.7590(4) 1.0075(2) 0.0544(17) Uani 1 1 d G U . . .
H01U H 0.650397 0.733749 1.021589 0.065 Uiso 1 1 calc R U . . .
C01I C 0.6197(5) 0.4920(7) 0.5773(3) 0.070(2) Uani 1 1 d . . . . .
H01P H 0.609121 0.406942 0.580625 0.105 Uiso 1 1 calc R U . . .
H01Q H 0.548529 0.536042 0.559517 0.105 Uiso 1 1 calc R U . . .
H01R H 0.635904 0.504466 0.629072 0.105 Uiso 1 1 calc R U . . .
C01J C 1.1278(5) 0.1737(8) 0.8006(4) 0.090(3) Uani 1 1 d . . . . .
H01G H 1.137926 0.088032 0.803943 0.135 Uiso 1 1 calc R U . . .
H01H H 1.150826 0.192599 0.849264 0.135 Uiso 1 1 calc R U . . .
H01I H 1.176648 0.217725 0.756350 0.135 Uiso 1 1 calc R U . . .
C01K C 0.8023(12) 0.5503(7) 1.0615(6) 0.183(5) Uani 1 1 d . U . . .
H01V H 0.795758 0.542683 1.118371 0.275 Uiso 1 1 calc R U . . .
H01W H 0.868722 0.502160 1.047784 0.275 Uiso 1 1 calc R U . . .
H01X H 0.730522 0.522257 1.044562 0.275 Uiso 1 1 calc R U . . .
C01L C 0.6531(7) 0.9687(8) 0.9576(4) 0.125(4) Uani 1 1 d . U . . .
H01Y H 0.658886 1.025321 0.991271 0.188 Uiso 1 1 calc R U . . .
H H 0.577905 0.928554 0.969033 0.188 Uiso 1 1 calc R U . . .
HA H 0.659214 1.011410 0.902511 0.188 Uiso 1 1 calc R U . . .
C01M C 1.0798(6) 0.8712(11) 0.9431(6) 0.169(5) Uani 1 1 d . U . . .
H01Z H 1.095407 0.875757 0.886936 0.253 Uiso 1 1 calc R U . . .
HB H 1.133585 0.813280 0.972880 0.253 Uiso 1 1 calc R U . . .
HC H 1.090910 0.949601 0.954235 0.253 Uiso 1 1 calc R U . . .

loop_
_atom_site_aniso_label
_atom_site_aniso_U_11
_atom_site_aniso_U_22
_atom_site_aniso_U_33
_atom_site_aniso_U_23
_atom_site_aniso_U_13
_atom_site_aniso_U_12
Co01 0.0107(3) 0.0103(3) 0.0165(3) -0.0033(2) 0.0004(2) -0.0011(2)
S002 0.0479(9) 0.0684(11) 0.0190(7) 0.0030(7) -0.0081(6) -0.0092(7)
S003 0.0834(12) 0.2000(18) 0.0186(8) 0.0037(10) -0.0080(7) -0.0591(12)
N004 0.0126(17) 0.0088(17) 0.0182(18) -0.0044(15) 0.0001(14) -0.0025(13)
N005 0.0140(17) 0.0153(19) 0.0160(19) -0.0040(16) 0.0005(14) 0.0001(14)
N006 0.0156(18) 0.0138(18) 0.0189(19) -0.0038(16) 0.0019(15) -0.0038(14)
N007 0.0128(17) 0.0124(18) 0.0177(18) -0.0057(15) -0.0033(14) 0.0001(13)
N008 0.0112(16) 0.0108(17) 0.0185(19) -0.0014(15) 0.0008(14) -0.0007(13)
N009 0.0136(17) 0.0102(17) 0.026(2) -0.0045(16) 0.0043(15) -0.0023(14)
C00A 0.017(2) 0.017(2) 0.017(2) -0.0035(19) -0.0045(17) 0.0036(17)
C00B 0.0090(19) 0.009(2) 0.020(2) -0.0032(18) -0.0002(16) -0.0002(15)
C00C 0.015(2) 0.009(2) 0.022(2) -0.0042(18) -0.0003(17) -0.0042(16)
C00D 0.014(2) 0.017(2) 0.019(2) -0.0120(19) 0.0031(17) -0.0043(17)
C00E 0.018(2) 0.015(2) 0.018(2) -0.0045(19) -0.0018(17) -0.0018(17)
C00F 0.011(2) 0.016(2) 0.027(2) -0.002(2) 0.0033(18) -0.0015(16)
C00G 0.020(2) 0.016(2) 0.021(2) -0.0037(19) -0.0070(18) -0.0023(17)
C00H 0.017(2) 0.016(2) 0.020(2) -0.0060(19) 0.0043(17) -0.0021(17)
C00I 0.027(2) 0.013(2) 0.015(2) -0.0068(18) -0.0045(18) 0.0017(17)
C00J 0.013(2) 0.020(2) 0.017(2) -0.0003(19) 0.0060(17) -0.0023(17)
C00K 0.013(2) 0.012(2) 0.016(2) -0.0010(18) -0.0012(16) 0.0002(16)
C00L 0.019(2) 0.017(2) 0.019(2) -0.0022(19) 0.0054(18) -0.0029(17)
C00M 0.018(2) 0.025(2) 0.020(2) -0.002(2) 0.0013(18) -0.0085(18)
C00N 0.012(2) 0.013(2) 0.019(2) -0.0013(18) -0.0042(17) 0.0016(16)
C00O 0.014(2) 0.022(2) 0.022(2) -0.005(2) -0.0020(18) -0.0032(17)
C00P 0.025(2) 0.014(2) 0.018(2) -0.0002(19) -0.0028(18) 0.0008(17)
C00Q 0.017(2) 0.016(2) 0.027(3) -0.005(2) 0.0022(18) 0.0016(17)
C00R 0.025(2) 0.013(2) 0.015(2) -0.0018(18) -0.0029(18) -0.0018(17)
C00S 0.021(2) 0.013(2) 0.017(2) 0.0002(18) -0.0057(17) 0.0016(17)
C00T 0.019(2) 0.025(3) 0.022(2) 0.000(2) -0.0024(18) -0.0007(18)
C00U 0.018(2) 0.028(3) 0.015(2) -0.011(2) 0.0012(17) -0.0048(18)
C00V 0.014(2) 0.033(3) 0.019(2) -0.011(2) -0.0047(17) -0.0033(18)
C00W 0.016(2) 0.034(3) 0.024(3) 0.002(2) -0.0076(19) -0.0028(19)
C00X 0.022(2) 0.032(3) 0.019(2) -0.004(2) -0.0028(19) -0.003(2)
C00Y 0.028(2) 0.014(2) 0.037(3) -0.002(2) -0.005(2) 0.0017(19)
C00Z 0.030(3) 0.030(3) 0.021(2) -0.007(2) -0.016(2) 0.008(2)
C010 0.044(3) 0.020(3) 0.023(3) -0.001(2) -0.012(2) 0.002(2)
C011 0.025(3) 0.041(3) 0.023(3) -0.008(2) 0.000(2) 0.013(2)
C012 0.046(3) 0.024(3) 0.024(3) 0.000(2) -0.017(2) -0.010(2)
C013 0.027(3) 0.057(4) 0.018(2) -0.005(3) -0.005(2) -0.004(2)
C014 0.039(3) 0.048(3) 0.019(3) -0.013(2) -0.011(2) 0.020(2)
C016 0.047(3) 0.027(3) 0.033(3) -0.006(2) 0.001(2) -0.015(2)
C017 0.032(3) 0.027(3) 0.060(4) -0.019(3) -0.003(3) 0.001(2)
C018 0.033(3) 0.074(4) 0.038(3) -0.030(3) 0.010(2) -0.027(3)
C019 0.013(2) 0.086(5) 0.029(3) -0.023(3) -0.001(2) 0.001(3)
C01A 0.055(4) 0.057(4) 0.043(3) -0.031(3) -0.020(3) 0.028(3)
C01D 0.094(5) 0.023(3) 0.050(4) -0.007(3) -0.022(3) 0.002(3)
C01E 0.082(5) 0.032(3) 0.067(5) -0.020(3) 0.001(4) -0.017(3)
C01H 0.136(6) 0.028(3) 0.028(3) -0.009(3) 0.019(4) 0.006(4)
C01F 0.092(5) 0.096(5) 0.026(3) -0.027(3) -0.026(3) 0.067(4)
C01G 0.036(3) 0.104(5) 0.069(4) -0.068(4) -0.012(3) 0.008(3)
C01B 0.068(4) 0.035(3) 0.054(4) -0.028(3) 0.020(3) -0.013(3)
C015 0.042(3) 0.057(4) 0.013(2) -0.009(2) -0.007(2) 0.026(3)
C01C 0.059(4) 0.086(5) 0.025(3) -0.026(3) 0.017(3) -0.037(3)
C01I 0.040(3) 0.131(7) 0.032(3) -0.002(4) 0.004(3) -0.031(4)
C01J 0.017(3) 0.191(9) 0.079(5) -0.069(6) -0.007(3) 0.017(4)
C01K 0.371(14) 0.045(5) 0.112(8) -0.004(5) 0.124(9) -0.030(7)
C01L 0.147(7) 0.185(9) 0.036(4) -0.024(5) -0.015(4) 0.145(7)
C01M 0.052(5) 0.311(13) 0.221(10) -0.228(10) 0.032(6) -0.057(6)

loop_
_atom_type_symbol
_atom_type_description
_atom_type_scat_dispersion_real
_atom_type_scat_dispersion_imag
_atom_type_scat_source
C C 0.0033 0.0016 'International Tables Vol C Tables 4.2.6.8 and 6.1.1.4'
H H 0.0000 0.0000 'International Tables Vol C Tables 4.2.6.8 and 6.1.1.4'
Co Co 0.3494 0.9721 'International Tables Vol C Tables 4.2.6.8 and 6.1.1.4'
N N 0.0061 0.0033 'International Tables Vol C Tables 4.2.6.8 and 6.1.1.4'
S S 0.1246 0.1234 'International Tables Vol C Tables 4.2.6.8 and 6.1.1.4'

loop_
_geom_angle_atom_site_label_1
_geom_angle_atom_site_label_2
_geom_angle_atom_site_label_3
_geom_angle
_geom_angle_site_symmetry_1
_geom_angle_site_symmetry_3
_geom_angle_publ_flag
N004 Co01 N008 89.24(11) . 1_565 ?
N004 Co01 N009 178.25(13) . 1_455 ?
N005 Co01 N004 91.61(12) . . ?
N005 Co01 N007 88.23(13) . . ?
N005 Co01 N008 91.13(13) . 1_565 ?
N005 Co01 N009 90.12(13) . 1_455 ?
N006 Co01 N004 91.11(13) . . ?
N006 Co01 N005 176.30(13) . . ?
N006 Co01 N007 89.18(13) . . ?
N006 Co01 N008 91.42(13) . 1_565 ?
N006 Co01 N009 87.17(13) . 1_455 ?
N007 Co01 N004 91.52(12) . . ?
N007 Co01 N008 179.02(12) . 1_565 ?
N007 Co01 N009 88.79(12) . 1_455 ?
N009 Co01 N008 90.47(12) 1_455 1_565 ?
C00A N004 Co01 121.2(3) . . ?
C00A N004 C00U 117.0(3) . . ?
C00U N004 Co01 121.8(3) . . ?
C00W N005 Co01 175.1(3) . . ?
C00L N006 Co01 159.2(3) . . ?
C00G N007 Co01 121.5(3) . . ?
C00N N007 Co01 122.7(3) . . ?
C00N N007 C00G 115.8(3) . . ?
C00H N008 Co01 122.5(3) . 1_545 ?
C00H N008 C00P 116.2(4) . . ?
C00P N008 Co01 121.2(3) . 1_545 ?
C00F N009 Co01 123.4(3) . 1_655 ?
C00F N009 C00O 116.4(3) . . ?
C00O N009 Co01 120.2(3) . 1_655 ?
N004 C00A H00A 118.5 . . ?
N004 C00A C00J 123.0(4) . . ?
C00J C00A H00A 118.5 . . ?
C00I C00B C00K 121.8(4) . . ?
C00R C00B C00I 117.1(4) . . ?
C00R C00B C00K 121.1(4) . . ?
C00J C00C C00D 122.4(4) . . ?
C00J C00C C00V 117.3(4) . . ?
C00V C00C C00D 120.3(4) . . ?
C00M C00D C00C 121.1(4) . . ?
C00Q C00D C00C 121.7(4) . . ?
C00Q C00D C00M 117.2(4) . . ?
C00K C00E H00E 120.2 . . ?
C00N C00E H00E 120.2 . . ?
C00N C00E C00K 119.5(4) . . ?
N009 C00F H00F 118.6 . . ?
N009 C00F C00Q 122.8(4) . . ?
C00Q C00F H00F 118.6 . . ?
N007 C00G H00G 118.0 . . ?
N007 C00G C00S 124.0(4) . . ?
C00S C00G H00G 118.0 . . ?
N008 C00H H00H 118.1 . . ?
N008 C00H C00R 123.7(4) . . ?
C00R C00H H00H 118.1 . . ?
C00B C00I H00I 120.3 . . ?
C00P C00I C00B 119.3(4) . . ?
C00P C00I H00I 120.3 . . ?
C00A C00J H00J 120.1 . . ?
C00C C00J C00A 119.7(4) . . ?
C00C C00J H00J 120.1 . . ?
C00E C00K C00B 121.8(4) . . ?
C00E C00K C00S 116.8(4) . . ?
C00S C00K C00B 121.4(3) . . ?
N006 C00L S002 177.7(4) . . ?
C00D C00M H00M 120.5 . . ?
C00O C00M C00D 118.9(4) . . ?
C00O C00M H00M 120.5 . . ?
N007 C00N C00E 124.4(4) . . ?
N007 C00N H00N 117.8 . . ?
C00E C00N H00N 117.8 . . ?
N009 C00O C00M 124.4(4) . . ?
N009 C00O H00O 117.8 . . ?
C00M C00O H00O 117.8 . . ?
N008 C00P C00I 124.1(4) . . ?
N008 C00P H00P 118.0 . . ?
C00I C00P H00P 118.0 . . ?
C00D C00Q H00Q 119.9 . . ?
C00F C00Q C00D 120.2(4) . . ?
C00F C00Q H00Q 119.9 . . ?
C00B C00R H00R 120.3 . . ?
C00H C00R C00B 119.5(4) . . ?
C00H C00R H00R 120.3 . . ?
C00G C00S C00K 119.5(4) . . ?
C00G C00S H00S 120.3 . . ?
C00K C00S H00S 120.3 . . ?
C00Y C00T C011 118.0(4) . . ?
C00Y C00T C017 120.9(4) . . ?
C011 C00T C017 121.1(4) . . ?
N004 C00U H00U 118.5 . . ?
N004 C00U C00V 123.1(4) . . ?
C00V C00U H00U 118.5 . . ?
C00C C00V H00V 120.1 . . ?
C00U C00V C00C 119.8(4) . . ?
C00U C00V H00V 120.1 . . ?
N005 C00W S003 179.2(5) . . ?
C00Z C00X H00X 119.4 . . ?
C010 C00X H00X 119.4 . . ?
C010 C00X C00Z 121.2(4) . . ?
C00T C00Y H00Y 118.8 . . ?
C016 C00Y C00T 122.3(4) . . ?
C016 C00Y H00Y 118.8 . . ?
C00X C00Z C01A 119.5(5) . . ?
C012 C00Z C00X 118.4(4) . . ?
C012 C00Z C01A 122.0(5) . . ?
C00X C010 C01D 120.1(5) . . ?
C014 C010 C00X 118.7(4) . . ?
C014 C010 C01D 121.2(5) . . ?
C00T C011 H011 119.7 . . ?
C00T C011 C019 120.6(5) . . ?
C019 C011 H011 119.7 . . ?
C00Z C012 H012 119.4 . . ?
C00Z C012 C013 121.2(5) . . ?
C013 C012 H012 119.4 . . ?
C012 C013 C01I 120.9(5) . . ?
C014 C013 C012 118.7(4) . . ?
C014 C013 C01I 120.4(5) . . ?
C010 C014 C013 121.7(5) . . ?
C010 C014 H014 119.1 . . ?
C013 C014 H014 119.1 . . ?
C00Y C016 C01E 120.4(5) . . ?
C018 C016 C00Y 117.7(5) . . ?
C018 C016 C01E 121.8(5) . . ?
C00T C017 H01A 109.5 . . ?
C00T C017 H01B 109.5 . . ?
C00T C017 H01C 109.5 . . ?
H01A C017 H01B 109.5 . . ?
H01A C017 H01C 109.5 . . ?
H01B C017 H01C 109.5 . . ?
C016 C018 H018 118.8 . . ?
C016 C018 C019 122.3(5) . . ?
C019 C018 H018 118.8 . . ?
C011 C019 C01J 120.5(6) . . ?
C018 C019 C011 118.9(4) . . ?
C018 C019 C01J 120.5(6) . . ?
C00Z C01A H01J 109.5 . . ?
C00Z C01A H01K 109.5 . . ?
C00Z C01A H01L 109.5 . . ?
H01J C01A H01K 109.5 . . ?
H01J C01A H01L 109.5 . . ?
H01K C01A H01L 109.5 . . ?
C010 C01D H01M 109.5 . . ?
C010 C01D H01N 109.5 . . ?
C010 C01D H01O 109.5 . . ?
H01M C01D H01N 109.5 . . ?
H01M C01D H01O 109.5 . . ?
H01N C01D H01O 109.5 . . ?
C016 C01E H01D 109.5 . . ?
C016 C01E H01E 109.5 . . ?
C016 C01E H01F 109.5 . . ?
H01D C01E H01E 109.5 . . ?
H01D C01E H01F 109.5 . . ?
H01E C01E H01F 109.5 . . ?
C01F C01H C01C 120.0 . . ?
C01F C01H C01K 117.5(6) . . ?
C01C C01H C01K 122.5(6) . . ?
C01H C01F H01S 120.0 . . ?
C01H C01F C01G 120.0 . . ?
C01G C01F H01S 120.0 . . ?
C01F C01G C01M 119.6(6) . . ?
C01B C01G C01F 120.0 . . ?
C01B C01G C01M 120.4(6) . . ?
C01G C01B H01T 120.0 . . ?
C01G C01B C015 120.0 . . ?
C015 C01B H01T 120.0 . . ?
C01B C015 C01L 118.7(5) . . ?
C01C C015 C01B 120.0 . . ?
C01C C015 C01L 121.3(5) . . ?
C01H C01C H01U 120.0 . . ?
C015 C01C C01H 120.0 . . ?
C015 C01C H01U 120.0 . . ?
C013 C01I H01P 109.5 . . ?
C013 C01I H01Q 109.5 . . ?
C013 C01I H01R 109.5 . . ?
H01P C01I H01Q 109.5 . . ?
H01P C01I H01R 109.5 . . ?
H01Q C01I H01R 109.5 . . ?
C019 C01J H01G 109.5 . . ?
C019 C01J H01H 109.5 . . ?
C019 C01J H01I 109.5 . . ?
H01G C01J H01H 109.5 . . ?
H01G C01J H01I 109.5 . . ?
H01H C01J H01I 109.5 . . ?
C01H C01K H01V 109.5 . . ?
C01H C01K H01W 109.5 . . ?
C01H C01K H01X 109.5 . . ?
H01V C01K H01W 109.5 . . ?
H01V C01K H01X 109.5 . . ?
H01W C01K H01X 109.5 . . ?
C015 C01L H01Y 109.5 . . ?
C015 C01L H 109.5 . . ?
C015 C01L HA 109.5 . . ?
H01Y C01L H 109.5 . . ?
H01Y C01L HA 109.5 . . ?
H C01L HA 109.5 . . ?
C01G C01M H01Z 109.5 . . ?
C01G C01M HB 109.5 . . ?
C01G C01M HC 109.5 . . ?
H01Z C01M HB 109.5 . . ?
H01Z C01M HC 109.5 . . ?
HB C01M HC 109.5 . . ?

loop_
_geom_bond_atom_site_label_1
_geom_bond_atom_site_label_2
_geom_bond_distance
_geom_bond_site_symmetry_2
_geom_bond_publ_flag
Co01 N004 2.196(3) . ?
Co01 N005 2.068(3) . ?
Co01 N006 2.063(4) . ?
Co01 N007 2.195(3) . ?
Co01 N008 2.221(3) 1_565 ?
Co01 N009 2.199(3) 1_455 ?
S002 C00L 1.619(5) . ?
S003 C00W 1.612(5) . ?
N004 C00A 1.333(5) . ?
N004 C00U 1.343(5) . ?
N005 C00W 1.151(5) . ?
N006 C00L 1.166(5) . ?
N007 C00G 1.353(5) . ?
N007 C00N 1.337(5) . ?
N008 C00H 1.339(5) . ?
N008 C00P 1.341(5) . ?
N009 C00F 1.338(5) . ?
N009 C00O 1.342(5) . ?
C00A H00A 0.9500 . ?
C00A C00J 1.384(5) . ?
C00B C00I 1.392(5) . ?
C00B C00K 1.487(5) . ?
C00B C00R 1.392(6) . ?
C00C C00D 1.492(5) . ?
C00C C00J 1.375(6) . ?
C00C C00V 1.385(5) . ?
C00D C00M 1.387(6) . ?
C00D C00Q 1.384(6) . ?
C00E H00E 0.9500 . ?
C00E C00K 1.390(5) . ?
C00E C00N 1.373(5) . ?
C00F H00F 0.9500 . ?
C00F C00Q 1.384(5) . ?
C00G H00G 0.9500 . ?
C00G C00S 1.364(5) . ?
C00H H00H 0.9500 . ?
C00H C00R 1.380(5) . ?
C00I H00I 0.9500 . ?
C00I C00P 1.376(5) . ?
C00J H00J 0.9500 . ?
C00K C00S 1.403(6) . ?
C00M H00M 0.9500 . ?
C00M C00O 1.377(5) . ?
C00N H00N 0.9500 . ?
C00O H00O 0.9500 . ?
C00P H00P 0.9500 . ?
C00Q H00Q 0.9500 . ?
C00R H00R 0.9500 . ?
C00S H00S 0.9500 . ?
C00T C00Y 1.389(6) . ?
C00T C011 1.390(6) . ?
C00T C017 1.500(6) . ?
C00U H00U 0.9500 . ?
C00U C00V 1.373(5) . ?
C00V H00V 0.9500 . ?
C00X H00X 0.9500 . ?
C00X C00Z 1.394(6) . ?
C00X C010 1.388(6) . ?
C00Y H00Y 0.9500 . ?
C00Y C016 1.387(6) . ?
C00Z C012 1.384(7) . ?
C00Z C01A 1.506(6) . ?
C010 C014 1.372(7) . ?
C010 C01D 1.507(6) . ?
C011 H011 0.9500 . ?
C011 C019 1.392(7) . ?
C012 H012 0.9500 . ?
C012 C013 1.388(7) . ?
C013 C014 1.384(7) . ?
C013 C01I 1.517(7) . ?
C014 H014 0.9500 . ?
C016 C018 1.369(7) . ?
C016 C01E 1.506(7) . ?
C017 H01A 0.9800 . ?
C017 H01B 0.9800 . ?
C017 H01C 0.9800 . ?
C018 H018 0.9500 . ?
C018 C019 1.379(8) . ?
C019 C01J 1.508(7) . ?
C01A H01J 0.9800 . ?
C01A H01K 0.9800 . ?
C01A H01L 0.9800 . ?
C01D H01M 0.9800 . ?
C01D H01N 0.9800 . ?
C01D H01O 0.9800 . ?
C01E H01D 0.9800 . ?
C01E H01E 0.9800 . ?
C01E H01F 0.9800 . ?
C01H C01F 1.3900 . ?
C01H C01C 1.3900 . ?
C01H C01K 1.488(8) . ?
C01F H01S 0.9500 . ?
C01F C01G 1.3900 . ?
C01G C01B 1.3900 . ?
C01G C01M 1.500(8) . ?
C01B H01T 0.9500 . ?
C01B C015 1.3900 . ?
C015 C01C 1.3900 . ?
C015 C01L 1.507(6) . ?
C01C H01U 0.9500 . ?
C01I H01P 0.9800 . ?
C01I H01Q 0.9800 . ?
C01I H01R 0.9800 . ?
C01J H01G 0.9800 . ?
C01J H01H 0.9800 . ?
C01J H01I 0.9800 . ?
C01K H01V 0.9800 . ?
C01K H01W 0.9800 . ?
C01K H01X 0.9800 . ?
C01L H01Y 0.9800 . ?
C01L H 0.9800 . ?
C01L HA 0.9800 . ?
C01M H01Z 0.9800 . ?
C01M HB 0.9800 . ?
C01M HC 0.9800 . ?

loop_
_geom_torsion_atom_site_label_1
_geom_torsion_atom_site_label_2
_geom_torsion_atom_site_label_3
_geom_torsion_atom_site_label_4
_geom_torsion
_geom_torsion_site_symmetry_1
_geom_torsion_site_symmetry_2
_geom_torsion_site_symmetry_3
_geom_torsion_site_symmetry_4
_geom_torsion_publ_flag
Co01 N004 C00A C00J 178.0(3) . . . . ?
Co01 N004 C00U C00V -177.7(3) . . . . ?
Co01 N007 C00G C00S -177.6(3) . . . . ?
Co01 N007 C00N C00E 177.5(3) . . . . ?
Co01 N008 C00H C00R 178.9(3) 1_545 . . . ?
Co01 N008 C00P C00I 179.9(3) 1_545 . . . ?
Co01 N009 C00F C00Q 177.8(3) 1_655 . . . ?
Co01 N009 C00O C00M -177.4(3) 1_655 . . . ?
N004 C00A C00J C00C -0.4(6) . . . . ?
N004 C00U C00V C00C -0.2(7) . . . . ?
N007 C00G C00S C00K 0.0(6) . . . . ?
N008 C00H C00R C00B 2.3(6) . . . . ?
N009 C00F C00Q C00D -0.3(7) . . . . ?
C00A N004 C00U C00V 0.6(6) . . . . ?
C00B C00I C00P N008 0.3(6) . . . . ?
C00B C00K C00S C00G 179.3(4) . . . . ?
C00C C00D C00M C00O -178.8(4) . . . . ?
C00C C00D C00Q C00F 179.3(4) . . . . ?
C00D C00C C00J C00A -179.8(4) . . . . ?
C00D C00C C00V C00U -179.9(4) . . . . ?
C00D C00M C00O N009 -0.7(7) . . . . ?
C00E C00K C00S C00G -0.8(6) . . . . ?
C00F N009 C00O C00M 0.4(6) . . . . ?
C00G N007 C00N C00E -1.0(6) . . . . ?
C00H N008 C00P C00I 1.2(6) . . . . ?
C00I C00B C00K C00E -144.6(4) . . . . ?
C00I C00B C00K C00S 35.3(5) . . . . ?
C00I C00B C00R C00H -0.6(6) . . . . ?
C00J C00C C00D C00M -145.2(4) . . . . ?
C00J C00C C00D C00Q 35.5(6) . . . . ?
C00J C00C C00V C00U -0.5(6) . . . . ?
C00K C00B C00I C00P 177.8(3) . . . . ?
C00K C00B C00R C00H -179.0(3) . . . . ?
C00K C00E C00N N007 0.2(6) . . . . ?
C00M C00D C00Q C00F 0.0(6) . . . . ?
C00N N007 C00G C00S 0.9(6) . . . . ?
C00N C00E C00K C00B -179.3(3) . . . . ?
C00N C00E C00K C00S 0.8(6) . . . . ?
C00O N009 C00F C00Q 0.1(6) . . . . ?
C00P N008 C00H C00R -2.5(6) . . . . ?
C00Q C00D C00M C00O 0.5(6) . . . . ?
C00R C00B C00I C00P -0.6(6) . . . . ?
C00R C00B C00K C00E 33.7(5) . . . . ?
C00R C00B C00K C00S -146.4(4) . . . . ?
C00T C00Y C016 C018 0.2(7) . . . . ?
C00T C00Y C016 C01E -179.6(5) . . . . ?
C00T C011 C019 C018 1.3(7) . . . . ?
C00T C011 C019 C01J -176.5(5) . . . . ?
C00U N004 C00A C00J -0.3(6) . . . . ?
C00V C00C C00D C00M 34.1(6) . . . . ?
C00V C00C C00D C00Q -145.2(4) . . . . ?
C00V C00C C00J C00A 0.8(6) . . . . ?
C00X C00Z C012 C013 0.6(7) . . . . ?
C00X C010 C014 C013 1.6(7) . . . . ?
C00Y C00T C011 C019 -1.2(7) . . . . ?
C00Y C016 C018 C019 -0.1(8) . . . . ?
C00Z C00X C010 C014 -0.7(7) . . . . ?
C00Z C00X C010 C01D 178.4(4) . . . . ?
C00Z C012 C013 C014 0.2(7) . . . . ?
C00Z C012 C013 C01I -179.5(5) . . . . ?
C010 C00X C00Z C012 -0.3(7) . . . . ?
C010 C00X C00Z C01A 178.2(4) . . . . ?
C011 C00T C00Y C016 0.4(7) . . . . ?
C012 C013 C014 C010 -1.3(7) . . . . ?
C016 C018 C019 C011 -0.7(8) . . . . ?
C016 C018 C019 C01J 177.1(5) . . . . ?
C017 C00T C00Y C016 179.7(5) . . . . ?
C017 C00T C011 C019 179.6(5) . . . . ?
C01A C00Z C012 C013 -177.9(4) . . . . ?
C01D C010 C014 C013 -177.6(4) . . . . ?
C01E C016 C018 C019 179.8(5) . . . . ?
C01H C01F C01G C01B 0.0 . . . . ?
C01H C01F C01G C01M -178.9(5) . . . . ?
C01F C01H C01C C015 0.0 . . . . ?
C01F C01G C01B C015 0.0 . . . . ?
C01G C01B C015 C01C 0.0 . . . . ?
C01G C01B C015 C01L 179.2(4) . . . . ?
C01B C015 C01C C01H 0.0 . . . . ?
C01C C01H C01F C01G 0.0 . . . . ?
C01I C013 C014 C010 178.3(5) . . . . ?
C01K C01H C01F C01G -177.7(6) . . . . ?
C01K C01H C01C C015 177.5(6) . . . . ?
C01L C015 C01C C01H -179.2(4) . . . . ?
C01M C01G C01B C015 178.9(5) . . . . ?
